data_2208187
loop_
_publ_author_name
'da Silva, Luiz Everson'
'Joussef, Antonio Carlos'
'Foro, Sabine'
'Schmidt, Boris'

_publ_section_title 5-[(6-Fluoro-1,3-benzothiazol-2-ylamino)methylene]-2,2-dimethyl-1,3-dioxane-4,6-dione
_journal_coeditor_code TK6307
_journal_issue 2
_journal_name_full 'Acta Crystallographica Section E'
_journal_page_first o742
_journal_page_last o743
_journal_paper_doi 10.1107/S1600536806002248
_journal_volume 62
_journal_year 2006
_chemical_formula_iupac 'C14 H11 F N2 O4 S'
_chemical_formula_moiety 'C14 H11 F N2 O4 S'
_chemical_formula_sum 'C14 H11 F N2 O4 S'
_chemical_formula_weight 322.31
_chemical_name_systematic
;
5-[(6-Fluoro-1,3-benzothiazol-2-ylamino)methylene]-2,2-dimethyl-1,3-dioxane-
4,6-dione
;
_space_group_IT_number 14
_symmetry_cell_setting monoclinic
_symmetry_space_group_name_Hall '-P 2ybc'
_symmetry_space_group_name_H-M 'P 1 21/c 1'
_atom_sites_solution_hydrogens geom
_atom_sites_solution_primary direct
_atom_sites_solution_secondary difmap
_audit_creation_method SHELXL-97
_cell_angle_alpha 90
_cell_angle_beta 102.520(10)
_cell_angle_gamma 90
_cell_formula_units_Z 4
_cell_length_a 6.4330(10)
_cell_length_b 19.532(2)
_cell_length_c 11.218(2)
_cell_measurement_reflns_used 25
_cell_measurement_temperature 299(2)
_cell_measurement_theta_max 18.6
_cell_measurement_theta_min 4.6
_cell_volume 1376.0(4)
_computing_cell_refinement CAD-4-PC
_computing_data_collection 'CAD-4-PC (Enraf--Nonius, 1993)'
_computing_data_reduction 'REDU4 (Stoe & Cie, 1987)'
_computing_molecular_graphics 'PLATON (Spek, 2003)'
_computing_publication_material SHELXL97
_computing_structure_refinement 'SHELXL97 (Sheldrick, 1997)'
_computing_structure_solution 'SHELXS97 (Sheldrick, 1997)'
_diffrn_ambient_temperature 299(2)
_diffrn_measured_fraction_theta_full 0.999
_diffrn_measured_fraction_theta_max 0.999
_diffrn_measurement_device_type 'Enraf--Nonius CAD-4'
_diffrn_measurement_method \w/2\q
_diffrn_radiation_monochromator graphite
_diffrn_radiation_source 'fine-focus sealed tube'
_diffrn_radiation_type CuK\a
_diffrn_radiation_wavelength 1.54180
_diffrn_reflns_av_R_equivalents 0.024
_diffrn_reflns_av_sigmaI/netI 0.033
_diffrn_reflns_limit_h_max 1
_diffrn_reflns_limit_h_min -7
_diffrn_reflns_limit_k_max 0
_diffrn_reflns_limit_k_min -23
_diffrn_reflns_limit_l_max 13
_diffrn_reflns_limit_l_min -13
_diffrn_reflns_number 2707
_diffrn_reflns_theta_full 67.0
_diffrn_reflns_theta_max 67.0
_diffrn_reflns_theta_min 4.5
_diffrn_standards_decay_% 2.0
_diffrn_standards_interval_time 120
_diffrn_standards_number 3
_exptl_absorpt_coefficient_mu 2.412
_exptl_absorpt_correction_type none
_exptl_crystal_colour 'light brown'
_exptl_crystal_density_diffrn 1.556
_exptl_crystal_density_method 'not measured'
_exptl_crystal_description rod
_exptl_crystal_F_000 664
_exptl_crystal_size_max 0.20
_exptl_crystal_size_mid 0.13
_exptl_crystal_size_min 0.10
_refine_diff_density_max 0.26
_refine_diff_density_min -0.21
_refine_ls_extinction_coef 0.0043(3)
_refine_ls_extinction_expression Fc^*^=kFc[1+0.001xFc^2^\l^3^/sin(2\q)]^-1/4^
_refine_ls_extinction_method SHELXL97
_refine_ls_goodness_of_fit_ref 1.01
_refine_ls_hydrogen_treatment refxyz
_refine_ls_matrix_type full
_refine_ls_number_parameters 233
_refine_ls_number_reflns 2454
_refine_ls_number_restraints 0
_refine_ls_restrained_S_all 1.01
_refine_ls_R_factor_all 0.053
_refine_ls_R_factor_gt 0.035
_refine_ls_shift/su_max 0.004
_refine_ls_shift/su_mean 0.000
_refine_ls_structure_factor_coef Fsqd
_refine_ls_weighting_details 'calc w=1/[\s^2^(Fo^2^)+(0.047P)^2^+0.3778P] where P=(Fo^2^+2Fc^2^)/3'
_refine_ls_weighting_scheme calc
_refine_ls_wR_factor_gt 0.086
_refine_ls_wR_factor_ref 0.094
_reflns_number_gt 1949
_reflns_number_total 2454
_reflns_threshold_expression I>2\s(I)
_cod_data_source_file tk6307.cif
_cod_data_source_block I
_cod_original_sg_symbol_H-M 'P 21/c'
_cod_database_code 2208187
_cod_database_fobs_code 2208187

loop_
_symmetry_equiv_pos_as_xyz
'x, y, z'
'-x, y+1/2, -z+1/2'
'-x, -y, -z'
'x, -y-1/2, z-1/2'

loop_
_atom_site_label
_atom_site_fract_x
_atom_site_fract_y
_atom_site_fract_z
_atom_site_U_iso_or_equiv
_atom_site_adp_type
_atom_site_calc_flag
_atom_site_occupancy
_atom_site_type_symbol
S1 1.07160(8) -0.04044(3) 0.17716(5) 0.04063(18) Uani d 1 S
F1 1.8327(2) -0.07862(8) 0.42808(16) 0.0694(5) Uani d 1 F
O1 0.2004(2) 0.16178(7) -0.03010(14) 0.0392(4) Uani d 1 O
O2 0.3669(2) 0.26855(7) 0.02415(13) 0.0383(4) Uani d 1 O
O3 0.3780(2) 0.06384(7) 0.00090(14) 0.0436(4) Uani d 1 O
O4 0.6901(2) 0.27516(8) 0.13867(16) 0.0506(4) Uani d 1 O
N1 1.1530(3) 0.08694(8) 0.23835(16) 0.0380(4) Uani d 1 N
N2 0.8093(3) 0.06921(9) 0.11746(16) 0.0351(4) Uani d 1 N
H2N 0.713(4) 0.0399(12) 0.077(2) 0.042 Uiso d 1 H
C1 1.0102(3) 0.04631(10) 0.17900(17) 0.0328(4) Uani d 1 C
C2 1.3199(3) -0.02079(10) 0.26628(18) 0.0346(5) Uani d 1 C
C3 1.4860(4) -0.06573(12) 0.3119(2) 0.0431(5) Uani d 1 C
H3 1.472(4) -0.1130(13) 0.299(2) 0.052 Uiso d 1 H
C4 1.6666(3) -0.03659(12) 0.3804(2) 0.0462(6) Uani d 1 C
C5 1.6894(4) 0.03252(13) 0.4055(2) 0.0496(6) Uani d 1 C
H5 1.813(4) 0.0473(14) 0.453(2) 0.060 Uiso d 1 H
C6 1.5216(4) 0.07608(12) 0.3606(2) 0.0458(6) Uani d 1 C
H6 1.539(4) 0.1247(13) 0.380(2) 0.055 Uiso d 1 H
C7 1.3344(3) 0.04932(10) 0.28938(18) 0.0347(4) Uani d 1 C
C8 0.7609(3) 0.13532(11) 0.11482(19) 0.0348(5) Uani d 1 C
H8 0.874(4) 0.1655(12) 0.153(2) 0.042 Uiso d 1 H
C9 0.5699(3) 0.16531(10) 0.06328(18) 0.0336(5) Uani d 1 C
C10 0.3831(3) 0.12567(10) 0.00861(18) 0.0331(4) Uani d 1 C
C11 0.2185(3) 0.23168(10) -0.06809(19) 0.0344(5) Uani d 1 C
C12 0.5542(3) 0.23906(10) 0.07853(18) 0.0351(5) Uani d 1 C
C13 0.0058(4) 0.26480(13) -0.0743(3) 0.0463(6) Uani d 1 C
H13A -0.028(4) 0.2620(13) 0.006(3) 0.056 Uiso d 1 H
H13B -0.099(4) 0.2411(13) -0.135(2) 0.056 Uiso d 1 H
H13C 0.013(4) 0.3128(14) -0.097(2) 0.056 Uiso d 1 H
C14 0.2891(5) 0.23293(13) -0.1872(2) 0.0482(6) Uani d 1 C
H14A 0.281(4) 0.2825(14) -0.219(2) 0.058 Uiso d 1 H
H14B 0.434(4) 0.2158(14) -0.176(2) 0.058 Uiso d 1 H
H14C 0.192(4) 0.2091(14) -0.244(2) 0.058 Uiso d 1 H

loop_
_atom_site_aniso_label
_atom_site_aniso_U_11
_atom_site_aniso_U_22
_atom_site_aniso_U_33
_atom_site_aniso_U_12
_atom_site_aniso_U_13
_atom_site_aniso_U_23
S1 0.0360(3) 0.0299(3) 0.0492(3) 0.0010(2) -0.0056(2) -0.0030(2)
F1 0.0410(8) 0.0664(10) 0.0895(12) 0.0158(7) -0.0104(7) 0.0166(8)
O1 0.0329(8) 0.0304(7) 0.0488(9) 0.0002(6) -0.0030(6) 0.0068(6)
O2 0.0374(8) 0.0299(7) 0.0430(8) 0.0039(6) -0.0016(6) -0.0045(6)
O3 0.0437(9) 0.0269(7) 0.0547(9) -0.0005(6) -0.0017(7) 0.0004(6)
O4 0.0417(9) 0.0376(8) 0.0647(11) -0.0015(7) -0.0052(8) -0.0146(8)
N1 0.0359(10) 0.0316(9) 0.0404(10) 0.0032(7) -0.0051(8) -0.0028(7)
N2 0.0317(9) 0.0305(9) 0.0379(9) 0.0003(7) -0.0035(7) -0.0018(7)
C1 0.0328(10) 0.0319(10) 0.0314(10) 0.0032(8) 0.0018(8) 0.0006(8)
C2 0.0319(11) 0.0359(10) 0.0339(11) 0.0001(8) 0.0024(8) 0.0018(8)
C3 0.0409(12) 0.0369(12) 0.0490(13) 0.0066(10) 0.0040(10) 0.0051(10)
C4 0.0316(11) 0.0531(14) 0.0496(13) 0.0091(10) -0.0005(9) 0.0128(11)
C5 0.0340(12) 0.0559(15) 0.0517(14) -0.0040(11) -0.0066(10) 0.0050(11)
C6 0.0423(13) 0.0389(12) 0.0495(13) -0.0022(10) -0.0050(10) -0.0026(10)
C7 0.0346(10) 0.0342(10) 0.0327(10) 0.0014(8) 0.0015(8) 0.0013(8)
C8 0.0343(11) 0.0330(10) 0.0345(11) -0.0008(8) 0.0019(9) -0.0020(8)
C9 0.0324(10) 0.0315(10) 0.0339(11) 0.0001(8) 0.0009(8) -0.0017(8)
C10 0.0341(10) 0.0313(10) 0.0316(10) 0.0021(8) 0.0024(8) 0.0033(8)
C11 0.0363(11) 0.0279(10) 0.0352(11) 0.0000(8) -0.0008(9) 0.0018(8)
C12 0.0326(10) 0.0336(10) 0.0369(11) 0.0016(9) 0.0031(9) -0.0029(8)
C13 0.0373(12) 0.0446(13) 0.0527(15) 0.0071(10) -0.0001(11) 0.0038(11)
C14 0.0609(16) 0.0452(13) 0.0379(13) 0.0039(12) 0.0092(11) 0.0021(10)

loop_
_atom_type_symbol
_atom_type_description
_atom_type_scat_dispersion_real
_atom_type_scat_dispersion_imag
_atom_type_scat_source
C C 0.0181 0.0091 'International Tables Vol C Tables 4.2.6.8 and 6.1.1.4'
H H 0.0000 0.0000 'International Tables Vol C Tables 4.2.6.8 and 6.1.1.4'
F F 0.0727 0.0534 'International Tables Vol C Tables 4.2.6.8 and 6.1.1.4'
N N 0.0311 0.0180 'International Tables Vol C Tables 4.2.6.8 and 6.1.1.4'
O O 0.0492 0.0322 'International Tables Vol C Tables 4.2.6.8 and 6.1.1.4'
S S 0.3331 0.5567 'International Tables Vol C Tables 4.2.6.8 and 6.1.1.4'

loop_
_geom_angle_atom_site_label_1
_geom_angle_atom_site_label_2
_geom_angle_atom_site_label_3
_geom_angle
C2 S1 C1 87.75(9)
C10 O1 C11 117.79(15)
C12 O2 C11 119.81(15)
C1 N1 C7 109.16(17)
C8 N2 C1 120.59(18)
C8 N2 H2N 118.5(15)
C1 N2 H2N 120.9(15)
N1 C1 N2 122.53(18)
N1 C1 S1 117.96(15)
N2 C1 S1 119.51(14)
C3 C2 C7 122.46(19)
C3 C2 S1 127.61(17)
C7 C2 S1 109.93(15)
C4 C3 C2 115.7(2)
C4 C3 H3 122.5(15)
C2 C3 H3 121.7(15)
F1 C4 C3 117.9(2)
F1 C4 C5 118.0(2)
C3 C4 C5 124.1(2)
C4 C5 C6 119.2(2)
C4 C5 H5 118.2(18)
C6 C5 H5 122.5(18)
C5 C6 C7 119.2(2)
C5 C6 H6 118.4(15)
C7 C6 H6 122.4(15)
N1 C7 C2 115.20(18)
N1 C7 C6 125.48(19)
C2 C7 C6 119.31(19)
N2 C8 C9 127.56(19)
N2 C8 H8 115.9(13)
C9 C8 H8 116.6(13)
C8 C9 C10 122.38(18)
C8 C9 C12 116.84(18)
C10 C9 C12 120.38(18)
O3 C10 O1 119.12(18)
O3 C10 C9 124.78(18)
O1 C10 C9 116.01(17)
O2 C11 O1 110.15(15)
O2 C11 C13 105.87(17)
O1 C11 C13 106.89(18)
O2 C11 C14 110.49(18)
O1 C11 C14 109.72(18)
C13 C11 C14 113.6(2)
O4 C12 O2 117.93(18)
O4 C12 C9 125.61(19)
O2 C12 C9 116.40(17)
C11 C13 H13A 108.6(15)
C11 C13 H13B 108.5(15)
H13A C13 H13B 111(2)
C11 C13 H13C 109.2(16)
H13A C13 H13C 109(2)
H13B C13 H13C 110(2)
C11 C14 H14A 108.9(14)
C11 C14 H14B 110.4(15)
H14A C14 H14B 110(2)
C11 C14 H14C 108.5(17)
H14A C14 H14C 105(2)
H14B C14 H14C 114(2)

loop_
_geom_bond_atom_site_label_1
_geom_bond_atom_site_label_2
_geom_bond_distance
S1 C2 1.734(2)
S1 C1 1.741(2)
F1 C4 1.362(2)
O1 C10 1.358(2)
O1 C11 1.442(2)
O2 C12 1.356(2)
O2 C11 1.439(2)
O3 C10 1.211(2)
O4 C12 1.209(2)
N1 C1 1.285(3)
N1 C7 1.393(3)
N2 C8 1.327(3)
N2 C1 1.400(2)
N2 H2N 0.89(2)
C2 C3 1.391(3)
C2 C7 1.393(3)
C3 C4 1.370(3)
C3 H3 0.94(3)
C4 C5 1.380(3)
C5 C6 1.381(3)
C5 H5 0.90(3)
C6 C7 1.394(3)
C6 H6 0.98(3)
C8 C9 1.371(3)
C8 H8 0.96(2)
C9 C10 1.449(3)
C9 C12 1.457(3)
C11 C13 1.501(3)
C11 C14 1.502(3)
C13 H13A 0.97(3)
C13 H13B 0.97(3)
C13 H13C 0.98(3)
C14 H14A 1.03(3)
C14 H14B 0.97(3)
C14 H14C 0.91(3)

loop_
_geom_hbond_atom_site_label_D
_geom_hbond_atom_site_label_H
_geom_hbond_atom_site_label_A
_geom_hbond_site_symmetry_A
_geom_hbond_distance_DH
_geom_hbond_distance_HA
_geom_hbond_distance_DA
_geom_hbond_angle_DHA
N2 H2N O3 . 0.89(2) 2.19(2) 2.801(2) 125.5(19)
N2 H2N O3 3_655 0.89(2) 2.23(2) 3.045(2) 151(2)
C3 H3 O4 2_745 0.94(3) 2.58(3) 3.394(3) 145(2)
C5 H5 F1 3_956 0.90(3) 2.46(3) 3.356(3) 174(2)

loop_
_geom_torsion_atom_site_label_1
_geom_torsion_atom_site_label_2
_geom_torsion_atom_site_label_3
_geom_torsion_atom_site_label_4
_geom_torsion
C7 N1 C1 N2 179.95(18)
C7 N1 C1 S1 0.4(2)
C8 N2 C1 N1 2.3(3)
C8 N2 C1 S1 -178.18(17)
C2 S1 C1 N1 -0.25(18)
C2 S1 C1 N2 -179.78(17)
C1 S1 C2 C3 179.4(2)
C1 S1 C2 C7 -0.03(16)
C7 C2 C3 C4 -0.6(3)
S1 C2 C3 C4 -179.92(18)
C2 C3 C4 F1 179.3(2)
C2 C3 C4 C5 0.3(4)
F1 C4 C5 C6 -178.5(2)
C3 C4 C5 C6 0.6(4)
C4 C5 C6 C7 -1.1(4)
C1 N1 C7 C2 -0.5(3)
C1 N1 C7 C6 -179.6(2)
C3 C2 C7 N1 -179.2(2)
S1 C2 C7 N1 0.3(2)
C3 C2 C7 C6 0.1(3)
S1 C2 C7 C6 179.51(18)
C5 C6 C7 N1 179.9(2)
C5 C6 C7 C2 0.8(4)
C1 N2 C8 C9 -177.1(2)
N2 C8 C9 C10 4.0(4)
N2 C8 C9 C12 176.8(2)
C11 O1 C10 O3 -154.73(19)
C11 O1 C10 C9 28.7(3)
C8 C9 C10 O3 -1.5(3)
C12 C9 C10 O3 -174.1(2)
C8 C9 C10 O1 174.85(19)
C12 C9 C10 O1 2.3(3)
C12 O2 C11 O1 44.0(2)
C12 O2 C11 C13 159.25(18)
C12 O2 C11 C14 -77.4(2)
C10 O1 C11 O2 -50.9(2)
C10 O1 C11 C13 -165.50(18)
C10 O1 C11 C14 70.9(2)
C11 O2 C12 O4 166.97(19)
C11 O2 C12 C9 -15.7(3)
C8 C9 C12 O4 -4.8(3)
C10 C9 C12 O4 168.2(2)
C8 C9 C12 O2 178.11(18)
C10 C9 C12 O2 -9.0(3)

loop_
_cod_related_entry_id
_cod_related_entry_database
_cod_related_entry_code
1 ChemSpider 17920089
